data_1547558
loop_
_publ_author_name
'Lee, Dabon'
'Kim, Sang Min'
'Hirao, Hajime'
'Hong, Soon Hyeok'

_publ_section_title
;
 Gold(I)/Gold(III)-Catalyzed Selective Synthesis of N-Sulfonyl Enaminone
 Isomers from Sulfonamides and Ynones via Two Distinct Reaction Pathways.
;
_journal_issue 18
_journal_name_full 'Organic letters'
_journal_page_first 4734
_journal_page_last 4737
_journal_paper_doi 10.1021/acs.orglett.7b02022
_journal_volume 19
_journal_year 2017
_chemical_formula_moiety 'C17 H17 N O3 S'
_chemical_formula_sum 'C17 H17 N O3 S'
_chemical_formula_weight 315.37
_chemical_name_systematic
;
 ?
;
_space_group_crystal_system monoclinic
_space_group_IT_number 14
_space_group_name_Hall '-P 2ybc'
_space_group_name_H-M_alt 'P 1 21/c 1'
_symmetry_space_group_name_Hall '-P 2ybc'
_symmetry_space_group_name_H-M 'P 1 21/c 1'
_atom_sites_solution_hydrogens mixed
_atom_sites_solution_primary direct
_audit_creation_date 2017-05-22
_audit_creation_method
;
Olex2 1.2
(compiled 2017.03.28 svn.r3405 for OlexSys, GUI svn.r5337)
;
_audit_update_record
;
2017-05-22 deposited with the CCDC.
2017-06-24 downloaded from the CCDC.
;
_cell_angle_alpha 90
_cell_angle_beta 107.150(3)
_cell_angle_gamma 90
_cell_formula_units_Z 4
_cell_length_a 9.8615(8)
_cell_length_b 12.1461(10)
_cell_length_c 14.1071(12)
_cell_measurement_reflns_used 7765
_cell_measurement_temperature 223(2)
_cell_measurement_theta_max 25.90
_cell_measurement_theta_min 2.26
_cell_volume 1614.6(2)
_computing_cell_refinement 'SAINT v8.37A (Bruker, 2015)'
_computing_data_reduction 'SAINT v8.37A (Bruker, 2015)'
_computing_molecular_graphics 'Olex2 (Dolomanov et al., 2009)'
_computing_publication_material 'Olex2 (Dolomanov et al., 2009)'
_computing_structure_refinement 'ShelXL (Sheldrick, 2015)'
_computing_structure_solution 'ShelXS (Sheldrick, 2008)'
_diffrn_ambient_temperature 223.15
_diffrn_measured_fraction_theta_full 1.000
_diffrn_measured_fraction_theta_max 0.999
_diffrn_measurement_device_type 'PHOTON 100 CMOS'
_diffrn_measurement_method '\f and \w scans'
_diffrn_radiation_monochromator graphite
_diffrn_radiation_type MoK\a
_diffrn_radiation_wavelength 0.71073
_diffrn_reflns_av_R_equivalents 0.1092
_diffrn_reflns_av_unetI/netI 0.0420
_diffrn_reflns_Laue_measured_fraction_full 1.000
_diffrn_reflns_Laue_measured_fraction_max 0.999
_diffrn_reflns_limit_h_max 13
_diffrn_reflns_limit_h_min -12
_diffrn_reflns_limit_k_max 16
_diffrn_reflns_limit_k_min -16
_diffrn_reflns_limit_l_max 18
_diffrn_reflns_limit_l_min -18
_diffrn_reflns_number 52632
_diffrn_reflns_point_group_measured_fraction_full 1.000
_diffrn_reflns_point_group_measured_fraction_max 0.999
_diffrn_reflns_theta_full 26.000
_diffrn_reflns_theta_max 28.364
_diffrn_reflns_theta_min 2.161
_exptl_absorpt_coefficient_mu 0.212
_exptl_absorpt_correction_T_max 0.7457
_exptl_absorpt_correction_T_min 0.6933
_exptl_absorpt_correction_type multi-scan
_exptl_absorpt_process_details
;
SADABS-2016/2 (Bruker,2016/2) was used for absorption correction.
wR2(int) was 0.1063 before and 0.0556 after correction.
The Ratio of minimum to maximum transmission is 0.9297.
The \l/2 correction factor is Not present.
;
_exptl_crystal_colour colourless
_exptl_crystal_colour_primary colourless
_exptl_crystal_density_diffrn 1.297
_exptl_crystal_description Block
_exptl_crystal_F_000 664
_exptl_crystal_size_max 0.22
_exptl_crystal_size_mid 0.12
_exptl_crystal_size_min 0.06
_refine_diff_density_max 0.245
_refine_diff_density_min -0.436
_refine_diff_density_rms 0.048
_refine_ls_extinction_method none
_refine_ls_goodness_of_fit_ref 1.027
_refine_ls_hydrogen_treatment mixed
_refine_ls_matrix_type full
_refine_ls_number_parameters 205
_refine_ls_number_reflns 4030
_refine_ls_number_restraints 0
_refine_ls_restrained_S_all 1.027
_refine_ls_R_factor_all 0.1047
_refine_ls_R_factor_gt 0.0544
_refine_ls_shift/su_max 0.001
_refine_ls_shift/su_mean 0.000
_refine_ls_structure_factor_coef Fsqd
_refine_ls_weighting_details 'w=1/[\s^2^(Fo^2^)+(0.0410P)^2^+1.0970P] where P=(Fo^2^+2Fc^2^)/3'
_refine_ls_weighting_scheme calc
_refine_ls_wR_factor_gt 0.1104
_refine_ls_wR_factor_ref 0.1290
_reflns_Friedel_coverage 0.000
_reflns_number_gt 2538
_reflns_number_total 4030
_reflns_threshold_expression 'I > 2\s(I)'
_cod_data_source_file ol7b02022_si_002.cif
_cod_data_source_block no1
_cod_database_code 1547558
_shelxl_version_number 2014-1
_shelx_space_group_comment
;
The symmetry employed for this shelxl refinement is uniquely defined
by the following loop, which should always be used as a source of
symmetry information in preference to the above space-group names.
They are only intended as comments.
;
_shelx_estimated_absorpt_t_max 0.987
_shelx_estimated_absorpt_t_min 0.955
_olex2_refinement_description
;
1. Others
 Fixed Uiso: H6(0.047) H10(0.056) H11(0.06) H12(0.051) H13(0.061) H14(0.057)
 H18(0.062) H19(0.057) H20(0.062) H21A(0.124) H21B(0.124) H21C(0.124)
 H0AA(0.048) H1A(0.093) H1B(0.093) H1C(0.093)
 Fixed X: H6(0.3847) H10(0.9276) H11(0.2139) H12(0.4551) H13(0.0599)
 H14(0.5343) H18(0.9485) H19(0.145) H20(0.5588) H21A(0.746) H21B(0.6992)
 H21C(0.862) H0AA(0.561) H1A(0.7776) H1B(0.7374) H1C(0.8976)
 Fixed Y: H6(0.574) H10(0.654) H11(0.9303) H12(0.897) H13(0.7875) H14(0.6907)
 H18(0.4868) H19(0.6095) H20(0.5246) H21A(0.318) H21B(0.3688) H21C(0.3644)
 H0AA(0.579) H1A(0.502) H1B(0.4303) H1C(0.4633)
 Fixed Z: H6(-0.0456) H10(0.1866) H11(-0.1065) H12(-0.0738) H13(-0.105)
 H14(0.2137) H18(0.2677) H19(-0.0733) H20(0.2972) H21A(0.2861) H21B(0.375)
 H21C(0.3808) H0AA(-0.1346) H1A(-0.2093) H1B(-0.1278) H1C(-0.1134)
;
_olex2_submission_special_instructions 'No special instructions were received'

loop_
_space_group_symop_operation_xyz
'x, y, z'
'-x, y+1/2, -z+1/2'
'-x, -y, -z'
'x, -y-1/2, z-1/2'

loop_
_atom_site_label
_atom_site_type_symbol
_atom_site_fract_x
_atom_site_fract_y
_atom_site_fract_z
_atom_site_U_iso_or_equiv
_atom_site_adp_type
_atom_site_occupancy
_atom_site_site_symmetry_order
_atom_site_calc_flag
_atom_site_refinement_flags_posn
S1 S 0.71444(6) 0.81264(5) 0.12702(5) 0.04773(19) Uani 1 1 d .
N1 N 0.6990(2) 0.77987(16) 0.01074(15) 0.0438(5) Uani 1 1 d .
C2 C 0.7286(2) 0.68773(18) 0.19107(16) 0.0397(5) Uani 1 1 d .
O4 O 0.58964(18) 0.86790(14) 0.13235(14) 0.0583(5) Uani 1 1 d .
C5 C 0.5954(2) 0.70709(17) -0.04566(16) 0.0350(5) Uani 1 1 d .
C6 C 0.3507(2) 0.64652(19) -0.05713(16) 0.0391(5) Uani 1 1 d .
H6 H 0.3847 0.5740 -0.0456 0.047 Uiso 1 1 calc R
O7 O 0.84826(18) 0.86750(14) 0.15849(16) 0.0702(6) Uani 1 1 d .
C8 C 0.4443(2) 0.73162(17) -0.05685(15) 0.0336(5) Uani 1 1 d .
C10 C 0.8522(2) 0.6272(2) 0.20803(18) 0.0465(6) Uani 1 1 d .
H10 H 0.9276 0.6540 0.1866 0.056 Uiso 1 1 calc R
C11 C 0.2490(3) 0.8582(2) -0.09331(18) 0.0497(6) Uani 1 1 d .
H11 H 0.2139 0.9303 -0.1065 0.060 Uiso 1 1 calc R
C12 C 0.3926(2) 0.83839(19) -0.07456(17) 0.0428(6) Uani 1 1 d .
H12 H 0.4551 0.8970 -0.0738 0.051 Uiso 1 1 calc R
C13 C 0.1572(2) 0.7732(2) -0.09273(17) 0.0504(6) Uani 1 1 d .
H13 H 0.0599 0.7875 -0.1050 0.061 Uiso 1 1 calc R
C14 C 0.6181(2) 0.6494(2) 0.22450(18) 0.0476(6) Uani 1 1 d .
H14 H 0.5343 0.6907 0.2137 0.057 Uiso 1 1 calc R
C15 C 0.7541(3) 0.4868(2) 0.28900(17) 0.0514(6) Uani 1 1 d .
C18 C 0.8644(2) 0.5278(2) 0.25644(18) 0.0520(6) Uani 1 1 d .
H18 H 0.9485 0.4868 0.2677 0.062 Uiso 1 1 calc R
C19 C 0.2077(2) 0.6675(2) -0.07429(17) 0.0472(6) Uani 1 1 d .
H19 H 0.1450 0.6095 -0.0733 0.057 Uiso 1 1 calc R
C20 C 0.6328(3) 0.5500(2) 0.27360(18) 0.0516(6) Uani 1 1 d .
H20 H 0.5588 0.5246 0.2972 0.062 Uiso 1 1 calc R
C21 C 0.7664(4) 0.3744(3) 0.3371(2) 0.0826(10) Uani 1 1 d .
H21A H 0.7460 0.3180 0.2861 0.124 Uiso 1 1 calc GR
H21B H 0.6992 0.3688 0.3750 0.124 Uiso 1 1 calc GR
H21C H 0.8620 0.3644 0.3808 0.124 Uiso 1 1 calc GR
O1 O 0.88224(18) 0.64485(17) -0.03931(15) 0.0644(5) Uani 1 1 d .
C0AA C 0.6341(2) 0.62187(19) -0.09322(16) 0.0404(5) Uani 1 1 d .
H0AA H 0.5610 0.5790 -0.1346 0.048 Uiso 1 1 calc R
C3 C 0.7793(3) 0.5905(2) -0.08614(18) 0.0467(6) Uani 1 1 d .
C1 C 0.7998(3) 0.4874(2) -0.1388(2) 0.0617(7) Uani 1 1 d .
H1A H 0.7776 0.5020 -0.2093 0.093 Uiso 1 1 calc GR
H1B H 0.7374 0.4303 -0.1278 0.093 Uiso 1 1 calc GR
H1C H 0.8976 0.4633 -0.1134 0.093 Uiso 1 1 calc GR
H1 H 0.782(3) 0.764(2) 0.0025(18) 0.055(7) Uiso 1 1 d .

loop_
_atom_site_aniso_label
_atom_site_aniso_U_11
_atom_site_aniso_U_22
_atom_site_aniso_U_33
_atom_site_aniso_U_23
_atom_site_aniso_U_13
_atom_site_aniso_U_12
S1 0.0355(3) 0.0340(3) 0.0683(4) -0.0171(3) 0.0069(3) -0.0037(2)
N1 0.0332(10) 0.0405(11) 0.0612(13) -0.0019(9) 0.0194(9) -0.0058(9)
C2 0.0319(11) 0.0417(12) 0.0416(13) -0.0173(10) 0.0049(9) -0.0020(10)
O4 0.0498(10) 0.0475(10) 0.0729(12) -0.0186(9) 0.0106(9) 0.0124(8)
C5 0.0329(11) 0.0339(11) 0.0385(12) 0.0069(9) 0.0110(9) -0.0016(9)
C6 0.0380(12) 0.0371(12) 0.0417(13) 0.0031(10) 0.0108(10) -0.0012(10)
O7 0.0473(10) 0.0434(10) 0.1069(16) -0.0197(10) 0.0028(10) -0.0163(8)
C8 0.0326(11) 0.0364(11) 0.0326(11) 0.0045(9) 0.0108(9) 0.0017(9)
C10 0.0298(12) 0.0547(15) 0.0529(15) -0.0043(12) 0.0089(10) 0.0011(10)
C11 0.0479(14) 0.0494(14) 0.0525(15) 0.0150(12) 0.0158(12) 0.0163(12)
C12 0.0427(13) 0.0398(13) 0.0477(14) 0.0104(10) 0.0160(11) 0.0040(10)
C13 0.0347(12) 0.0735(18) 0.0422(14) 0.0087(13) 0.0099(10) 0.0102(12)
C14 0.0336(12) 0.0573(15) 0.0520(15) -0.0215(12) 0.0130(11) 0.0001(11)
C15 0.0508(15) 0.0687(17) 0.0326(13) 0.0025(12) 0.0093(11) 0.0009(13)
C18 0.0364(13) 0.0645(17) 0.0506(15) 0.0030(13) 0.0061(11) 0.0098(12)
C19 0.0362(12) 0.0560(16) 0.0482(15) 0.0023(12) 0.0110(10) -0.0076(11)
C20 0.0495(15) 0.0669(18) 0.0434(14) -0.0091(13) 0.0217(12) -0.0044(13)
C21 0.090(2) 0.093(3) 0.068(2) 0.0336(19) 0.0276(18) 0.0129(19)
O1 0.0389(10) 0.0761(13) 0.0843(14) -0.0040(11) 0.0275(10) 0.0010(9)
C0AA 0.0382(12) 0.0442(13) 0.0398(13) -0.0003(10) 0.0131(10) 0.0018(10)
C3 0.0441(14) 0.0542(15) 0.0461(14) 0.0096(12) 0.0201(12) 0.0086(12)
C1 0.0661(17) 0.0701(19) 0.0567(17) 0.0026(14) 0.0301(14) 0.0233(15)

loop_
_atom_type_symbol
_atom_type_description
_atom_type_scat_dispersion_real
_atom_type_scat_dispersion_imag
_atom_type_scat_source
C C 0.0033 0.0016 'International Tables Vol C Tables 4.2.6.8 and 6.1.1.4'
H H 0.0000 0.0000 'International Tables Vol C Tables 4.2.6.8 and 6.1.1.4'
N N 0.0061 0.0033 'International Tables Vol C Tables 4.2.6.8 and 6.1.1.4'
O O 0.0106 0.0060 'International Tables Vol C Tables 4.2.6.8 and 6.1.1.4'
S S 0.1246 0.1234 'International Tables Vol C Tables 4.2.6.8 and 6.1.1.4'

loop_
_geom_angle_atom_site_label_1
_geom_angle_atom_site_label_2
_geom_angle_atom_site_label_3
_geom_angle
N1 S1 C2 105.90(10)
O4 S1 N1 109.79(11)
O4 S1 C2 108.67(11)
O4 S1 O7 119.87(11)
O7 S1 N1 103.15(12)
O7 S1 C2 108.56(11)
S1 N1 H1 111.6(16)
C5 N1 S1 123.52(15)
C5 N1 H1 109.4(16)
C10 C2 S1 118.84(18)
C10 C2 C14 120.2(2)
C14 C2 S1 120.97(18)
N1 C5 C8 118.28(19)
C0AA C5 N1 119.92(19)
C0AA C5 C8 121.65(19)
C8 C6 H6 119.8
C19 C6 H6 119.8
C19 C6 C8 120.5(2)
C6 C8 C5 119.90(19)
C6 C8 C12 119.2(2)
C12 C8 C5 120.72(19)
C2 C10 H10 120.1
C18 C10 C2 119.8(2)
C18 C10 H10 120.1
C12 C11 H11 119.8
C13 C11 H11 119.8
C13 C11 C12 120.5(2)
C8 C12 H12 120.1
C11 C12 C8 119.8(2)
C11 C12 H12 120.1
C11 C13 H13 120.0
C11 C13 C19 120.1(2)
C19 C13 H13 120.0
C2 C14 H14 120.4
C20 C14 C2 119.2(2)
C20 C14 H14 120.4
C18 C15 C21 120.2(2)
C20 C15 C18 118.2(2)
C20 C15 C21 121.5(2)
C10 C18 C15 121.1(2)
C10 C18 H18 119.5
C15 C18 H18 119.5
C6 C19 H19 120.0
C13 C19 C6 119.9(2)
C13 C19 H19 120.0
C14 C20 C15 121.6(2)
C14 C20 H20 119.2
C15 C20 H20 119.2
C15 C21 H21A 109.5
C15 C21 H21B 109.5
C15 C21 H21C 109.5
H21A C21 H21B 109.5
H21A C21 H21C 109.5
H21B C21 H21C 109.5
C5 C0AA H0AA 117.1
C5 C0AA C3 125.7(2)
C3 C0AA H0AA 117.1
O1 C3 C0AA 122.4(2)
O1 C3 C1 120.3(2)
C0AA C3 C1 117.2(2)
C3 C1 H1A 109.5
C3 C1 H1B 109.5
C3 C1 H1C 109.5
H1A C1 H1B 109.5
H1A C1 H1C 109.5
H1B C1 H1C 109.5

loop_
_geom_bond_atom_site_label_1
_geom_bond_atom_site_label_2
_geom_bond_distance
S1 N1 1.651(2)
S1 C2 1.750(2)
S1 O4 1.4231(17)
S1 O7 1.4272(17)
N1 C5 1.407(3)
N1 H1 0.89(3)
C2 C10 1.382(3)
C2 C14 1.390(3)
C5 C8 1.482(3)
C5 C0AA 1.349(3)
C6 H6 0.9400
C6 C8 1.385(3)
C6 C19 1.383(3)
C8 C12 1.389(3)
C10 H10 0.9400
C10 C18 1.375(4)
C11 H11 0.9400
C11 C12 1.384(3)
C11 C13 1.374(4)
C12 H12 0.9400
C13 H13 0.9400
C13 C19 1.374(3)
C14 H14 0.9400
C14 C20 1.377(4)
C15 C18 1.391(3)
C15 C20 1.383(3)
C15 C21 1.513(4)
C18 H18 0.9400
C19 H19 0.9400
C20 H20 0.9400
C21 H21A 0.9700
C21 H21B 0.9700
C21 H21C 0.9700
O1 C3 1.227(3)
C0AA H0AA 0.9400
C0AA C3 1.456(3)
C3 C1 1.500(4)
C1 H1A 0.9700
C1 H1B 0.9700
C1 H1C 0.9700

loop_
_geom_torsion_atom_site_label_1
_geom_torsion_atom_site_label_2
_geom_torsion_atom_site_label_3
_geom_torsion_atom_site_label_4
_geom_torsion
S1 N1 C5 C8 56.1(3)
S1 N1 C5 C0AA -128.3(2)
S1 C2 C10 C18 -178.68(19)
S1 C2 C14 C20 179.26(18)
N1 S1 C2 C10 71.30(19)
N1 S1 C2 C14 -108.66(19)
N1 C5 C8 C6 -142.6(2)
N1 C5 C8 C12 42.2(3)
N1 C5 C0AA C3 5.3(3)
C2 S1 N1 C5 54.1(2)
C2 C10 C18 C15 -0.1(4)
C2 C14 C20 C15 -1.1(4)
O4 S1 N1 C5 -63.0(2)
O4 S1 C2 C10 -170.81(17)
O4 S1 C2 C14 9.2(2)
C5 C8 C12 C11 174.4(2)
C5 C0AA C3 O1 -4.7(4)
C5 C0AA C3 C1 175.2(2)
C6 C8 C12 C11 -0.7(3)
O7 S1 N1 C5 168.11(18)
O7 S1 C2 C10 -38.9(2)
O7 S1 C2 C14 141.15(19)
C8 C5 C0AA C3 -179.3(2)
C8 C6 C19 C13 1.0(3)
C10 C2 C14 C20 -0.7(3)
C11 C13 C19 C6 -0.5(4)
C12 C11 C13 C19 -0.6(4)
C13 C11 C12 C8 1.2(4)
C14 C2 C10 C18 1.3(3)
C18 C15 C20 C14 2.2(4)
C19 C6 C8 C5 -175.6(2)
C19 C6 C8 C12 -0.3(3)
C20 C15 C18 C10 -1.6(4)
C21 C15 C18 C10 176.6(3)
C21 C15 C20 C14 -176.0(3)
C0AA C5 C8 C6 41.8(3)
C0AA C5 C8 C12 -133.3(2)
